data_1514483
loop_
_publ_author_name
'Zhang, Shiyu'
'Warren, Timothy H.'

_publ_section_title
;
 Three coordinate models for the binuclear CuA electron-transfer site
;
_journal_issue 4
_journal_name_full 'Chemical Science'
_journal_page_first 1786
_journal_paper_doi 10.1039/c3sc21936d
_journal_volume 4
_journal_year 2013
_chemical_formula_moiety 'C57 H74 N4 S2 Cl4 Cu2'
_chemical_formula_sum 'C57 H74 Cl4 Cu2 N4 S2'
_chemical_formula_weight 1148.20
_chemical_name_common '[Cl2iPr2Cu]2(u-S(CH2)3S)'
_chemical_name_systematic
;
?
;
_space_group_IT_number 20
_symmetry_cell_setting orthorhombic
_symmetry_space_group_name_Hall 'C 2c 2'
_symmetry_space_group_name_H-M 'C 2 2 21'
_atom_sites_solution_hydrogens geom
_atom_sites_solution_primary direct
_atom_sites_solution_secondary difmap
_audit_creation_method SHELXL-97
_cell_angle_alpha 90.00
_cell_angle_beta 90.00
_cell_angle_gamma 90.00
_cell_formula_units_Z 4
_cell_length_a 14.073(3)
_cell_length_b 21.020(4)
_cell_length_c 19.083(4)
_cell_measurement_reflns_used 12162
_cell_measurement_temperature 100(2)
_cell_measurement_theta_max 36.647
_cell_measurement_theta_min 5.500
_cell_volume 5645(2)
_computing_cell_refinement 'Bruker APEXII'
_computing_data_collection 'Bruker APEXII'
_computing_data_reduction 'Bruker APEXII'
_computing_molecular_graphics 'ORTEP-3 for Windows; Ferrugia L J (1997), J. Appl. Cryst. 30, 565'
_computing_publication_material 'Bruker SHELXTL'
_computing_structure_refinement 'SHELXL-97 (Sheldrick, 1997)'
_computing_structure_solution 'SHELXS-97 (Sheldrick, 1990)'
_diffrn_ambient_temperature 100(2)
_diffrn_measured_fraction_theta_full 1.000
_diffrn_measured_fraction_theta_max 1.000
_diffrn_radiation_monochromator graphite
_diffrn_radiation_source 'fine-focus sealed tube'
_diffrn_radiation_type MoK\a
_diffrn_radiation_wavelength 0.71073
_diffrn_reflns_av_R_equivalents 0.1101
_diffrn_reflns_av_sigmaI/netI 0.1089
_diffrn_reflns_limit_h_max 17
_diffrn_reflns_limit_h_min -17
_diffrn_reflns_limit_k_max 25
_diffrn_reflns_limit_k_min -25
_diffrn_reflns_limit_l_max 23
_diffrn_reflns_limit_l_min -23
_diffrn_reflns_number 22035
_diffrn_reflns_theta_full 26.00
_diffrn_reflns_theta_max 26.00
_diffrn_reflns_theta_min 1.94
_exptl_absorpt_coefficient_mu 1.057
_exptl_absorpt_correction_T_max 0.7457
_exptl_absorpt_correction_T_min 0.6300
_exptl_absorpt_correction_type multi-scan
_exptl_absorpt_process_details 'SADABS based on Blessing's method; Blessing, Acta Cryst. (1995) A51 33-38'
_exptl_crystal_colour yellow
_exptl_crystal_density_diffrn 1.351
_exptl_crystal_density_method 'not measured'
_exptl_crystal_description block
_exptl_crystal_F_000 2408
_exptl_crystal_size_max 0.18
_exptl_crystal_size_mid 0.17
_exptl_crystal_size_min 0.12
_refine_diff_density_max 0.618
_refine_diff_density_min -0.607
_refine_diff_density_rms 0.092
_refine_ls_abs_structure_details 'Flack H D (1983), Acta Cryst. A39, 876-881'
_refine_ls_abs_structure_Flack -0.01(2)
_refine_ls_extinction_method none
_refine_ls_goodness_of_fit_ref 1.031
_refine_ls_hydrogen_treatment constr
_refine_ls_matrix_type full
_refine_ls_number_parameters 327
_refine_ls_number_reflns 5502
_refine_ls_number_restraints 20
_refine_ls_restrained_S_all 1.034
_refine_ls_R_factor_all 0.1098
_refine_ls_R_factor_gt 0.0686
_refine_ls_shift/su_max 0.001
_refine_ls_shift/su_mean 0.000
_refine_ls_structure_factor_coef Fsqd
_refine_ls_weighting_details 'calc w=1/[\s^2^(Fo^2^)+(0.0574P)^2^+0.0000P] where P=(Fo^2^+2Fc^2^)/3'
_refine_ls_weighting_scheme calc
_refine_ls_wR_factor_gt 0.1225
_refine_ls_wR_factor_ref 0.1342
_reflns_number_gt 3859
_reflns_number_total 5502
_reflns_threshold_expression >2sigma(I)
_cod_data_source_file c3sc21936d.txt
_cod_data_source_block '[Cl2iPr2Cu]2(u-S(CH2)3S)'
_cod_depositor_comments
;
The following automatic conversions were performed:

'_symmetry_cell_setting' value 'Orthorhombic' changed to
'orthorhombic' according to
/usr/data/users/saulius/automatic-downloads/retrospective/RSC/lib/dictionaries/cif_core.dic
dictionary named 'cif_core.dic' version 2.4.2 from 2011-04-26.

Automatic conversion script
Id: cif_fix_values 2281 2013-09-26 08:29:07Z andrius 
;
_cod_original_cell_volume 5644.9(18)
_cod_original_sg_symbol_H-M C2221
_cod_database_code 1514483

loop_
_symmetry_equiv_pos_as_xyz
'x, y, z'
'-x, -y, z+1/2'
'x, -y, -z'
'-x, y, -z+1/2'
'x+1/2, y+1/2, z'
'-x+1/2, -y+1/2, z+1/2'
'x+1/2, -y+1/2, -z'
'-x+1/2, y+1/2, -z+1/2'

loop_
_atom_site_label
_atom_site_type_symbol
_atom_site_fract_x
_atom_site_fract_y
_atom_site_fract_z
_atom_site_U_iso_or_equiv
_atom_site_adp_type
_atom_site_occupancy
_atom_site_symmetry_multiplicity
_atom_site_calc_flag
_atom_site_refinement_flags
Cu1 Cu 0.92856(6) 0.73729(3) 0.80251(4) 0.0268(2) Uani 1 1 d .
Cl1 Cl 0.73337(12) 0.74117(8) 1.05872(8) 0.0379(4) Uani 1 1 d .
Cl2 Cl 0.79394(13) 0.58479(8) 1.02692(9) 0.0377(5) Uani 1 1 d .
S1 S 1.08848(12) 0.77076(8) 0.81001(9) 0.0390(4) Uani 1 1 d D
N1 N 0.8191(3) 0.7457(2) 0.9308(2) 0.0203(11) Uani 1 1 d .
N2 N 0.8523(4) 0.6470(2) 0.9098(2) 0.0220(12) Uani 1 1 d .
C1 C 0.8603(4) 0.7068(3) 0.8807(3) 0.0221(14) Uani 1 1 d .
C2 C 0.7879(4) 0.7106(3) 0.9889(3) 0.0221(14) Uani 1 1 d .
C3 C 0.8105(4) 0.6498(3) 0.9747(3) 0.0227(14) Uani 1 1 d .
C4 C 0.8061(4) 0.8134(3) 0.9197(3) 0.0195(13) Uani 1 1 d .
C5 C 0.7335(5) 0.8316(3) 0.8728(3) 0.0254(15) Uani 1 1 d .
C6 C 0.7264(5) 0.8964(3) 0.8583(3) 0.0302(16) Uani 1 1 d .
H6 H 0.6804 0.9104 0.8254 0.036 Uiso 1 1 calc R
C7 C 0.7830(5) 0.9400(3) 0.8897(3) 0.0312(16) Uani 1 1 d U
H7 H 0.7766 0.9838 0.8785 0.037 Uiso 1 1 calc R
C8 C 0.8499(5) 0.9205(3) 0.9382(4) 0.0391(18) Uani 1 1 d .
H8 H 0.8884 0.9517 0.9604 0.047 Uiso 1 1 calc R
C9 C 0.8632(4) 0.8560(3) 0.9558(3) 0.0229(14) Uani 1 1 d .
C10 C 0.8751(4) 0.5885(3) 0.8748(3) 0.0213(14) Uani 1 1 d U
C11 C 0.9704(4) 0.5676(3) 0.8727(3) 0.0246(15) Uani 1 1 d .
C12 C 0.9877(5) 0.5083(3) 0.8448(3) 0.0283(16) Uani 1 1 d .
H12 H 1.0509 0.4925 0.8432 0.034 Uiso 1 1 calc R
C13 C 0.9146(5) 0.4716(3) 0.8193(3) 0.0299(16) Uani 1 1 d .
H13 H 0.9282 0.4304 0.8017 0.036 Uiso 1 1 calc R
C14 C 0.8222(4) 0.4930(3) 0.8187(3) 0.0249(15) Uani 1 1 d .
H14 H 0.7738 0.4674 0.7984 0.030 Uiso 1 1 calc R
C15 C 0.7988(5) 0.5526(3) 0.8478(3) 0.0231(14) Uani 1 1 d .
C16 C 0.6641(5) 0.7846(3) 0.8409(4) 0.0329(17) Uani 1 1 d .
H16 H 0.6882 0.7407 0.8505 0.040 Uiso 1 1 calc R
C17 C 0.9343(5) 0.8372(3) 1.0099(3) 0.0293(15) Uani 1 1 d .
H17 H 0.9330 0.7897 1.0137 0.035 Uiso 1 1 calc R
C18 C 1.0512(5) 0.6087(3) 0.8998(4) 0.0342(18) Uani 1 1 d .
H18 H 1.0266 0.6529 0.9069 0.041 Uiso 1 1 calc R
C19 C 0.6977(4) 0.5765(3) 0.8456(3) 0.0273(15) Uani 1 1 d .
H19 H 0.6934 0.6123 0.8799 0.033 Uiso 1 1 calc R
C20 C 0.6535(6) 0.7920(4) 0.7619(4) 0.049(2) Uani 1 1 d .
H20A H 0.6252 0.8336 0.7514 0.073 Uiso 1 1 calc R
H20B H 0.6123 0.7582 0.7437 0.073 Uiso 1 1 calc R
H20C H 0.7161 0.7891 0.7397 0.073 Uiso 1 1 calc R
C21 C 0.5688(6) 0.7917(4) 0.8770(4) 0.063(2) Uani 1 1 d .
H21A H 0.5771 0.7871 0.9278 0.094 Uiso 1 1 calc R
H21B H 0.5252 0.7588 0.8600 0.094 Uiso 1 1 calc R
H21C H 0.5424 0.8338 0.8667 0.094 Uiso 1 1 calc R
C22 C 1.0351(5) 0.8565(4) 0.9886(4) 0.047(2) Uani 1 1 d .
H22A H 1.0505 0.8376 0.9431 0.071 Uiso 1 1 calc R
H22B H 1.0803 0.8414 1.0239 0.071 Uiso 1 1 calc R
H22C H 1.0389 0.9030 0.9852 0.071 Uiso 1 1 calc R
C23 C 0.9097(5) 0.8641(3) 1.0818(4) 0.0439(19) Uani 1 1 d .
H23A H 0.9176 0.9104 1.0812 0.066 Uiso 1 1 calc R
H23B H 0.9520 0.8456 1.1171 0.066 Uiso 1 1 calc R
H23C H 0.8436 0.8536 1.0932 0.066 Uiso 1 1 calc R
C24 C 1.1322(5) 0.6111(4) 0.8447(4) 0.048(2) Uani 1 1 d .
H24A H 1.1564 0.5681 0.8366 0.072 Uiso 1 1 calc R
H24B H 1.1837 0.6382 0.8621 0.072 Uiso 1 1 calc R
H24C H 1.1076 0.6286 0.8007 0.072 Uiso 1 1 calc R
C25 C 1.0885(6) 0.5845(4) 0.9692(4) 0.064(3) Uani 1 1 d .
H25A H 1.0391 0.5888 1.0051 0.096 Uiso 1 1 calc R
H25B H 1.1445 0.6093 0.9829 0.096 Uiso 1 1 calc R
H25C H 1.1061 0.5395 0.9645 0.096 Uiso 1 1 calc R
C26 C 0.6715(5) 0.6036(4) 0.7746(4) 0.048(2) Uani 1 1 d .
H26A H 0.7184 0.6357 0.7610 0.072 Uiso 1 1 calc R
H26B H 0.6084 0.6232 0.7772 0.072 Uiso 1 1 calc R
H26C H 0.6707 0.5694 0.7398 0.072 Uiso 1 1 calc R
C27 C 0.6271(5) 0.5258(3) 0.8697(4) 0.051(2) Uani 1 1 d .
H27A H 0.6254 0.4912 0.8354 0.076 Uiso 1 1 calc R
H27B H 0.5637 0.5448 0.8738 0.076 Uiso 1 1 calc R
H27C H 0.6469 0.5091 0.9153 0.076 Uiso 1 1 calc R
C28 C 1.057(3) 0.8572(7) 0.791(3) 0.053(8) Uani 0.50 1 d PD
H28A H 1.0144 0.8712 0.8293 0.064 Uiso 0.50 1 calc PR
H28B H 1.1170 0.8819 0.7967 0.064 Uiso 0.50 1 calc PR
C29 C 1.0126(11) 0.8786(7) 0.7232(7) 0.037(4) Uani 0.50 1 d PDU
H29A H 1.0132 0.9257 0.7227 0.045 Uiso 0.50 1 calc PR
H29B H 1.0544 0.8643 0.6845 0.045 Uiso 0.50 1 calc PR
C30 C 0.913(3) 0.8575(7) 0.706(3) 0.053(8) Uani 0.50 1 d PD
H30A H 0.8900 0.8803 0.6642 0.064 Uiso 0.50 1 calc PR
H30B H 0.8704 0.8678 0.7458 0.064 Uiso 0.50 1 calc PR

loop_
_atom_site_aniso_label
_atom_site_aniso_U_11
_atom_site_aniso_U_22
_atom_site_aniso_U_33
_atom_site_aniso_U_23
_atom_site_aniso_U_13
_atom_site_aniso_U_12
Cu1 0.0360(4) 0.0172(3) 0.0273(4) 0.0021(4) 0.0058(4) 0.0008(4)
Cl1 0.0453(10) 0.0359(9) 0.0324(9) -0.0045(8) 0.0076(8) 0.0001(9)
Cl2 0.0619(12) 0.0228(8) 0.0285(9) 0.0092(7) 0.0066(9) -0.0003(9)
S1 0.0406(11) 0.0428(10) 0.0335(9) -0.0114(9) 0.0067(9) -0.0102(9)
N1 0.021(3) 0.016(3) 0.024(3) -0.003(2) -0.002(2) -0.003(2)
N2 0.027(3) 0.021(3) 0.018(3) -0.002(2) -0.002(2) -0.002(2)
C1 0.020(3) 0.019(3) 0.027(4) 0.000(3) -0.009(3) 0.006(3)
C2 0.023(3) 0.028(3) 0.015(3) -0.001(3) -0.003(3) 0.000(3)
C3 0.025(4) 0.023(3) 0.020(3) 0.007(3) 0.002(3) -0.003(3)
C4 0.014(3) 0.015(3) 0.029(3) 0.004(3) 0.004(3) 0.005(3)
C5 0.026(4) 0.024(3) 0.026(4) 0.006(3) 0.003(3) 0.006(3)
C6 0.032(4) 0.024(3) 0.035(4) 0.004(3) 0.002(3) 0.010(3)
C7 0.036(3) 0.019(3) 0.039(3) 0.005(2) 0.005(3) 0.010(2)
C8 0.045(5) 0.023(3) 0.050(5) -0.011(3) 0.006(4) -0.011(3)
C9 0.027(4) 0.014(3) 0.028(4) -0.004(3) 0.007(3) 0.003(3)
C10 0.030(3) 0.013(2) 0.021(3) 0.002(2) 0.000(2) -0.003(2)
C11 0.027(4) 0.018(3) 0.029(4) 0.004(3) -0.003(3) 0.003(3)
C12 0.031(4) 0.020(3) 0.035(4) -0.004(3) -0.001(3) 0.008(3)
C13 0.041(4) 0.018(3) 0.030(4) -0.001(3) 0.005(3) 0.001(3)
C14 0.029(4) 0.019(3) 0.027(4) -0.003(3) 0.007(3) -0.006(3)
C15 0.032(4) 0.013(3) 0.024(3) 0.005(3) 0.003(3) -0.006(3)
C16 0.031(4) 0.025(3) 0.042(4) 0.005(3) -0.013(3) 0.001(3)
C17 0.028(4) 0.026(3) 0.033(4) -0.010(3) -0.004(3) -0.002(3)
C18 0.036(5) 0.022(3) 0.045(4) 0.006(3) -0.010(3) 0.005(3)
C19 0.030(4) 0.020(3) 0.032(4) -0.004(3) 0.000(3) 0.001(3)
C20 0.051(5) 0.058(5) 0.038(5) 0.000(4) -0.010(4) 0.015(4)
C21 0.054(6) 0.086(6) 0.048(5) 0.007(4) -0.016(5) -0.027(5)
C22 0.045(5) 0.052(5) 0.044(5) -0.013(4) -0.004(4) -0.001(4)
C23 0.039(5) 0.052(5) 0.041(4) -0.009(4) 0.001(4) -0.004(4)
C24 0.036(5) 0.044(5) 0.064(5) -0.015(4) 0.003(4) -0.006(4)
C25 0.084(7) 0.051(5) 0.057(5) 0.007(4) -0.023(5) -0.028(5)
C26 0.041(5) 0.058(5) 0.044(5) -0.002(4) -0.001(4) 0.014(4)
C27 0.028(4) 0.030(4) 0.095(7) -0.005(4) 0.006(4) -0.002(3)
C28 0.07(3) 0.035(4) 0.054(6) -0.003(13) 0.017(11) -0.008(8)
C29 0.041(5) 0.033(5) 0.039(5) -0.002(3) 0.006(4) 0.001(4)
C30 0.07(3) 0.035(4) 0.054(6) -0.003(13) 0.017(11) -0.008(8)

loop_
_atom_type_symbol
_atom_type_description
_atom_type_scat_dispersion_real
_atom_type_scat_dispersion_imag
_atom_type_scat_source
C C 0.0033 0.0016 'International Tables Vol C Tables 4.2.6.8 and 6.1.1.4'
H H 0.0000 0.0000 'International Tables Vol C Tables 4.2.6.8 and 6.1.1.4'
N N 0.0061 0.0033 'International Tables Vol C Tables 4.2.6.8 and 6.1.1.4'
S S 0.1246 0.1234 'International Tables Vol C Tables 4.2.6.8 and 6.1.1.4'
Cl Cl 0.1484 0.1585 'International Tables Vol C Tables 4.2.6.8 and 6.1.1.4'
Cu Cu 0.3201 1.2651 'International Tables Vol C Tables 4.2.6.8 and 6.1.1.4'

loop_
_geom_angle_atom_site_label_1
_geom_angle_atom_site_label_2
_geom_angle_atom_site_label_3
_geom_angle
_geom_angle_site_symmetry_1
_geom_angle_site_symmetry_3
C1 Cu1 S1 143.02(18) . 4_756
C1 Cu1 S1 122.56(18) . .
S1 Cu1 S1 93.76(7) 4_756 .
C1 Cu1 Cu1 156.77(17) . 4_756
S1 Cu1 Cu1 53.68(5) 4_756 4_756
S1 Cu1 Cu1 50.80(5) . 4_756
C28 S1 Cu1 95.4(14) . 4_756
C28 S1 Cu1 93.1(12) . .
Cu1 S1 Cu1 75.52(6) 4_756 .
C1 N1 C2 111.4(5) . .
C1 N1 C4 122.1(5) . .
C2 N1 C4 126.3(5) . .
C3 N2 C1 111.0(5) . .
C3 N2 C10 123.6(5) . .
C1 N2 C10 125.1(5) . .
N2 C1 N1 103.1(5) . .
N2 C1 Cu1 132.0(4) . .
N1 C1 Cu1 123.9(4) . .
C3 C2 N1 105.5(5) . .
C3 C2 Cl1 129.5(5) . .
N1 C2 Cl1 125.0(4) . .
C2 C3 N2 108.9(5) . .
C2 C3 Cl2 127.7(5) . .
N2 C3 Cl2 123.4(4) . .
C9 C4 C5 124.0(5) . .
C9 C4 N1 119.3(5) . .
C5 C4 N1 116.7(5) . .
C6 C5 C4 116.3(6) . .
C6 C5 C16 120.7(6) . .
C4 C5 C16 123.0(5) . .
C7 C6 C5 122.2(6) . .
C7 C6 H6 118.9 . .
C5 C6 H6 118.9 . .
C6 C7 C8 119.7(6) . .
C6 C7 H7 120.1 . .
C8 C7 H7 120.1 . .
C7 C8 C9 122.4(6) . .
C7 C8 H8 118.8 . .
C9 C8 H8 118.8 . .
C4 C9 C8 115.3(6) . .
C4 C9 C17 124.1(5) . .
C8 C9 C17 120.6(6) . .
C11 C10 C15 123.2(5) . .
C11 C10 N2 119.5(5) . .
C15 C10 N2 117.2(6) . .
C12 C11 C10 117.4(6) . .
C12 C11 C18 121.0(6) . .
C10 C11 C18 121.6(5) . .
C13 C12 C11 120.8(6) . .
C13 C12 H12 119.6 . .
C11 C12 H12 119.6 . .
C12 C13 C14 121.8(6) . .
C12 C13 H13 119.1 . .
C14 C13 H13 119.1 . .
C13 C14 C15 120.6(6) . .
C13 C14 H14 119.7 . .
C15 C14 H14 119.7 . .
C14 C15 C10 116.2(6) . .
C14 C15 C19 120.3(6) . .
C10 C15 C19 123.4(5) . .
C5 C16 C21 108.9(6) . .
C5 C16 C20 113.2(6) . .
C21 C16 C20 110.7(6) . .
C5 C16 H16 108.0 . .
C21 C16 H16 108.0 . .
C20 C16 H16 108.0 . .
C9 C17 C23 111.8(5) . .
C9 C17 C22 111.6(6) . .
C23 C17 C22 110.6(6) . .
C9 C17 H17 107.6 . .
C23 C17 H17 107.6 . .
C22 C17 H17 107.6 . .
C25 C18 C11 111.5(6) . .
C25 C18 C24 110.4(6) . .
C11 C18 C24 109.7(5) . .
C25 C18 H18 108.4 . .
C11 C18 H18 108.4 . .
C24 C18 H18 108.4 . .
C15 C19 C26 112.3(6) . .
C15 C19 C27 111.9(5) . .
C26 C19 C27 111.9(6) . .
C15 C19 H19 106.7 . .
C26 C19 H19 106.7 . .
C27 C19 H19 106.7 . .
C16 C20 H20A 109.5 . .
C16 C20 H20B 109.5 . .
H20A C20 H20B 109.5 . .
C16 C20 H20C 109.5 . .
H20A C20 H20C 109.5 . .
H20B C20 H20C 109.5 . .
C16 C21 H21A 109.5 . .
C16 C21 H21B 109.5 . .
H21A C21 H21B 109.5 . .
C16 C21 H21C 109.5 . .
H21A C21 H21C 109.5 . .
H21B C21 H21C 109.5 . .
C17 C22 H22A 109.5 . .
C17 C22 H22B 109.5 . .
H22A C22 H22B 109.5 . .
C17 C22 H22C 109.5 . .
H22A C22 H22C 109.5 . .
H22B C22 H22C 109.5 . .
C17 C23 H23A 109.5 . .
C17 C23 H23B 109.5 . .
H23A C23 H23B 109.5 . .
C17 C23 H23C 109.5 . .
H23A C23 H23C 109.5 . .
H23B C23 H23C 109.5 . .
C18 C24 H24A 109.5 . .
C18 C24 H24B 109.5 . .
H24A C24 H24B 109.5 . .
C18 C24 H24C 109.5 . .
H24A C24 H24C 109.5 . .
H24B C24 H24C 109.5 . .
C18 C25 H25A 109.5 . .
C18 C25 H25B 109.5 . .
H25A C25 H25B 109.5 . .
C18 C25 H25C 109.5 . .
H25A C25 H25C 109.5 . .
H25B C25 H25C 109.5 . .
C19 C26 H26A 109.5 . .
C19 C26 H26B 109.5 . .
H26A C26 H26B 109.5 . .
C19 C26 H26C 109.5 . .
H26A C26 H26C 109.5 . .
H26B C26 H26C 109.5 . .
C19 C27 H27A 109.5 . .
C19 C27 H27B 109.5 . .
H27A C27 H27B 109.5 . .
C19 C27 H27C 109.5 . .
H27A C27 H27C 109.5 . .
H27B C27 H27C 109.5 . .
C29 C28 S1 123(2) . .
C29 C28 H28A 106.6 . .
S1 C28 H28A 106.6 . .
C29 C28 H28B 106.6 . .
S1 C28 H28B 106.6 . .
H28A C28 H28B 106.6 . .
C30 C29 C28 119(4) . .
C30 C29 H29A 107.6 . .
C28 C29 H29A 107.6 . .
C30 C29 H29B 107.6 . .
C28 C29 H29B 107.6 . .
H29A C29 H29B 107.0 . .
C29 C30 S1 109.8(19) . 4_756
C29 C30 H30A 109.7 . .
S1 C30 H30A 109.7 4_756 .
C29 C30 H30B 109.7 . .
S1 C30 H30B 109.7 4_756 .
H30A C30 H30B 108.2 . .

loop_
_geom_bond_atom_site_label_1
_geom_bond_atom_site_label_2
_geom_bond_distance
_geom_bond_site_symmetry_2
Cu1 C1 1.887(6) .
Cu1 S1 2.2721(18) 4_756
Cu1 S1 2.362(2) .
Cu1 Cu1 2.8387(15) 4_756
Cl1 C2 1.667(6) .
Cl2 C3 1.708(6) .
S1 C28 1.902(13) .
S1 Cu1 2.2721(18) 4_756
N1 C1 1.385(7) .
N1 C2 1.403(7) .
N1 C4 1.449(7) .
N2 C3 1.372(7) .
N2 C1 1.378(7) .
N2 C10 1.436(7) .
C2 C3 1.343(8) .
C4 C9 1.387(8) .
C4 C5 1.410(8) .
C5 C6 1.394(8) .
C5 C16 1.516(9) .
C6 C7 1.353(9) .
C6 H6 0.9500 .
C7 C8 1.382(9) .
C7 H7 0.9500 .
C8 C9 1.409(8) .
C8 H8 0.9500 .
C9 C17 1.492(8) .
C10 C11 1.411(9) .
C10 C15 1.411(8) .
C11 C12 1.378(8) .
C11 C18 1.519(9) .
C12 C13 1.375(9) .
C12 H12 0.9500 .
C13 C14 1.375(9) .
C13 H13 0.9500 .
C14 C15 1.410(8) .
C14 H14 0.9500 .
C15 C19 1.509(9) .
C16 C21 1.515(10) .
C16 C20 1.525(9) .
C16 H16 1.0000 .
C17 C23 1.523(9) .
C17 C22 1.530(9) .
C17 H17 1.0000 .
C18 C25 1.513(9) .
C18 C24 1.551(10) .
C18 H18 1.0000 .
C19 C26 1.513(9) .
C19 C27 1.527(9) .
C19 H19 1.0000 .
C20 H20A 0.9800 .
C20 H20B 0.9800 .
C20 H20C 0.9800 .
C21 H21A 0.9800 .
C21 H21B 0.9800 .
C21 H21C 0.9800 .
C22 H22A 0.9800 .
C22 H22B 0.9800 .
C22 H22C 0.9800 .
C23 H23A 0.9800 .
C23 H23B 0.9800 .
C23 H23C 0.9800 .
C24 H24A 0.9800 .
C24 H24B 0.9800 .
C24 H24C 0.9800 .
C25 H25A 0.9800 .
C25 H25B 0.9800 .
C25 H25C 0.9800 .
C26 H26A 0.9800 .
C26 H26B 0.9800 .
C26 H26C 0.9800 .
C27 H27A 0.9800 .
C27 H27B 0.9800 .
C27 H27C 0.9800 .
C28 C29 1.51(3) .
C28 H28A 0.9900 .
C28 H28B 0.9900 .
C29 C30 1.50(3) .
C29 H29A 0.9900 .
C29 H29B 0.9900 .
C30 S1 1.849(13) 4_756
C30 H30A 0.9900 .
C30 H30B 0.9900 .
